data_1545510
loop_
_publ_author_name
'Liu, Chengwei'
'Liu, Yongmei'
'Liu, Ruzhang'
'Lalancette, Roger'
'Szostak, Roman'
'Szostak, Michal'

_publ_section_title
;
 Palladium-Catalyzed Suzuki--Miyaura Cross-Coupling of N-Mesylamides by
 N--C Cleavage: Electronic Effect of the Mesyl Group
;
_journal_name_full 'Organic Letters'
_journal_paper_doi 10.1021/acs.orglett.7b00373
_journal_year 2017
_chemical_formula_moiety 'C14 H13 N O3 S'
_chemical_formula_sum 'C14 H13 N O3 S'
_chemical_formula_weight 275.31
_space_group_crystal_system orthorhombic
_space_group_IT_number 61
_space_group_name_Hall '-P 2ac 2ab'
_space_group_name_H-M_alt 'P b c a'
_symmetry_space_group_name_Hall '-P 2ac 2ab'
_symmetry_space_group_name_H-M 'P b c a'
_atom_sites_solution_hydrogens geom
_atom_sites_solution_primary direct
_atom_sites_solution_secondary difmap
_audit_creation_method SHELXL-2014/7
_cell_angle_alpha 90
_cell_angle_beta 90
_cell_angle_gamma 90
_cell_formula_units_Z 8
_cell_length_a 9.2267(3)
_cell_length_b 9.9695(4)
_cell_length_c 28.6206(10)
_cell_measurement_reflns_used 8789
_cell_measurement_temperature 100(2)
_cell_measurement_theta_max 69.34
_cell_measurement_theta_min 3.75
_cell_volume 2632.68(16)
_computing_cell_refinement 'APEX 2'
_computing_data_collection 'APEX 2 (Bruker, 2006)'
_computing_data_reduction 'SAINT (Bruker, 2005)'
_computing_molecular_graphics SHELXTL
_computing_publication_material SHELXTL
_computing_structure_refinement 'SHELXL-2014/7 (Sheldrick, 2014)'
_computing_structure_solution 'SHELXL-2014/7 (Sheldrick, 2014)'
_diffrn_ambient_temperature 100(2)
_diffrn_measured_fraction_theta_full 0.986
_diffrn_measured_fraction_theta_max 0.984
_diffrn_measurement_device_type 'Bruker SMART CCD Apex-II area-detector'
_diffrn_measurement_method '\f and \w'
_diffrn_radiation_monochromator graphite
_diffrn_radiation_source 'fine-focus sealed tube'
_diffrn_radiation_type CuK\a
_diffrn_radiation_wavelength 1.54178
_diffrn_reflns_av_R_equivalents 0.0316
_diffrn_reflns_av_unetI/netI 0.0133
_diffrn_reflns_Laue_measured_fraction_full 0.986
_diffrn_reflns_Laue_measured_fraction_max 0.984
_diffrn_reflns_limit_h_max 10
_diffrn_reflns_limit_h_min -10
_diffrn_reflns_limit_k_max 10
_diffrn_reflns_limit_k_min -11
_diffrn_reflns_limit_l_max 32
_diffrn_reflns_limit_l_min -34
_diffrn_reflns_number 19747
_diffrn_reflns_point_group_measured_fraction_full 0.986
_diffrn_reflns_point_group_measured_fraction_max 0.984
_diffrn_reflns_theta_full 67.679
_diffrn_reflns_theta_max 67.956
_diffrn_reflns_theta_min 3.088
_exptl_absorpt_coefficient_mu 2.225
_exptl_absorpt_correction_T_max 0.567
_exptl_absorpt_correction_T_min 0.422
_exptl_absorpt_correction_type numerical
_exptl_absorpt_process_details 'SADABS (Sheldrick, 2008a)'
_exptl_crystal_colour colourless
_exptl_crystal_density_diffrn 1.389
_exptl_crystal_description block
_exptl_crystal_F_000 1152
_exptl_crystal_size_max 0.342
_exptl_crystal_size_mid 0.220
_exptl_crystal_size_min 0.187
_refine_diff_density_max 0.326
_refine_diff_density_min -0.344
_refine_diff_density_rms 0.041
_refine_ls_extinction_coef 0.00216(13)
_refine_ls_extinction_expression Fc^*^=kFc[1+0.001xFc^2^\l^3^/sin(2\q)]^-1/4^
_refine_ls_extinction_method 'SHELXL-2014/7 (Sheldrick 2014'
_refine_ls_goodness_of_fit_ref 1.089
_refine_ls_hydrogen_treatment constr
_refine_ls_matrix_type full
_refine_ls_number_parameters 174
_refine_ls_number_reflns 2353
_refine_ls_number_restraints 0
_refine_ls_restrained_S_all 1.089
_refine_ls_R_factor_all 0.0288
_refine_ls_R_factor_gt 0.0287
_refine_ls_shift/su_max 0.001
_refine_ls_shift/su_mean 0.000
_refine_ls_structure_factor_coef Fsqd
_refine_ls_weighting_details 'w=1/[\s^2^(Fo^2^)+(0.0351P)^2^+1.6522P] where P=(Fo^2^+2Fc^2^)/3'
_refine_ls_weighting_scheme calc
_refine_ls_wR_factor_gt 0.0756
_refine_ls_wR_factor_ref 0.0756
_reflns_Friedel_coverage 0.000
_reflns_number_gt 2344
_reflns_number_total 2353
_reflns_threshold_expression 'I > 2\s(I)'
_cod_data_source_file ol7b00373_si_002.cif
_cod_data_source_block YONGMEI_a
_cod_database_code 1545510
_shelx_shelxl_version_number 2014/7
_shelx_space_group_comment
;
The symmetry employed for this shelxl refinement is uniquely defined
by the following loop, which should always be used as a source of
symmetry information in preference to the above space-group names.
They are only intended as comments.
;

loop_
_space_group_symop_operation_xyz
'x, y, z'
'-x+1/2, -y, z+1/2'
'-x, y+1/2, -z+1/2'
'x+1/2, -y+1/2, -z'
'-x, -y, -z'
'x-1/2, y, -z-1/2'
'x, -y-1/2, z-1/2'
'-x-1/2, y-1/2, z'

loop_
_atom_site_label
_atom_site_type_symbol
_atom_site_fract_x
_atom_site_fract_y
_atom_site_fract_z
_atom_site_U_iso_or_equiv
_atom_site_adp_type
_atom_site_occupancy
_atom_site_site_symmetry_order
_atom_site_calc_flag
_atom_site_refinement_flags_posn
_atom_site_refinement_flags_adp
S1 S 0.23359(4) 0.73762(3) 0.45019(2) 0.01473(13) Uani 1 1 d . .
O1 O 0.10491(10) 0.63624(11) 0.36522(4) 0.0234(2) Uani 1 1 d . .
O2 O 0.14216(11) 0.84591(10) 0.43609(4) 0.0223(2) Uani 1 1 d . .
O3 O 0.34738(11) 0.76518(11) 0.48260(3) 0.0233(2) Uani 1 1 d . .
N1 N 0.31958(12) 0.67369(11) 0.40261(4) 0.0146(3) Uani 1 1 d . .
C1 C 0.23675(15) 0.63200(14) 0.36436(5) 0.0163(3) Uani 1 1 d . .
C2 C 0.47415(14) 0.69951(13) 0.39958(4) 0.0144(3) Uani 1 1 d . .
C3 C 0.57110(15) 0.61501(14) 0.42197(5) 0.0176(3) Uani 1 1 d . .
H3 H 0.5373 0.5403 0.4395 0.021 Uiso 1 1 calc R U
C4 C 0.71849(15) 0.64140(15) 0.41837(5) 0.0206(3) Uani 1 1 d . .
H4 H 0.7861 0.5843 0.4336 0.025 Uiso 1 1 calc R U
C5 C 0.76796(16) 0.75043(15) 0.39271(5) 0.0235(3) Uani 1 1 d . .
H5 H 0.8690 0.7672 0.3901 0.028 Uiso 1 1 calc R U
C6 C 0.66970(16) 0.83445(15) 0.37095(5) 0.0230(3) Uani 1 1 d . .
H6 H 0.7034 0.9092 0.3535 0.028 Uiso 1 1 calc R U
C7 C 0.52139(15) 0.81005(14) 0.37455(5) 0.0181(3) Uani 1 1 d . .
H7 H 0.4536 0.8684 0.3600 0.022 Uiso 1 1 calc R U
C8 C 0.31851(15) 0.57904(14) 0.32323(5) 0.0169(3) Uani 1 1 d . .
C9 C 0.41782(16) 0.47501(15) 0.32793(5) 0.0212(3) Uani 1 1 d . .
H9 H 0.4387 0.4390 0.3579 0.025 Uiso 1 1 calc R U
C10 C 0.48620(18) 0.42421(17) 0.28858(6) 0.0295(4) Uani 1 1 d . .
H10 H 0.5534 0.3525 0.2915 0.035 Uiso 1 1 calc R U
C11 C 0.45677(19) 0.47769(17) 0.24503(6) 0.0322(4) Uani 1 1 d . .
H11 H 0.5058 0.4442 0.2183 0.039 Uiso 1 1 calc R U
C12 C 0.3564(2) 0.57969(17) 0.24024(5) 0.0326(4) Uani 1 1 d . .
H12 H 0.3357 0.6152 0.2102 0.039 Uiso 1 1 calc R U
C13 C 0.28588(17) 0.63024(16) 0.27923(5) 0.0246(3) Uani 1 1 d . .
H13 H 0.2158 0.6994 0.2759 0.029 Uiso 1 1 calc R U
C14 C 0.12909(16) 0.60414(14) 0.47101(5) 0.0233(3) Uani 1 1 d . .
H14A H 0.0735 0.6335 0.4983 0.035 Uiso 1 1 calc R U
H14B H 0.1928 0.5298 0.4799 0.035 Uiso 1 1 calc R U
H14C H 0.0623 0.5743 0.4465 0.035 Uiso 1 1 calc R U

loop_
_atom_site_aniso_label
_atom_site_aniso_U_11
_atom_site_aniso_U_22
_atom_site_aniso_U_33
_atom_site_aniso_U_23
_atom_site_aniso_U_13
_atom_site_aniso_U_12
S1 0.01468(19) 0.0142(2) 0.01526(19) -0.00132(11) 0.00252(12) 0.00003(12)
O1 0.0134(5) 0.0295(6) 0.0274(5) -0.0068(4) -0.0017(4) -0.0006(4)
O2 0.0263(5) 0.0166(5) 0.0241(5) -0.0002(4) 0.0022(4) 0.0057(4)
O3 0.0193(5) 0.0339(6) 0.0167(5) -0.0069(4) 0.0008(4) -0.0013(4)
N1 0.0116(6) 0.0172(6) 0.0150(5) -0.0022(4) 0.0014(4) -0.0007(4)
C1 0.0166(7) 0.0130(7) 0.0192(7) -0.0001(5) -0.0013(5) -0.0016(5)
C2 0.0126(7) 0.0167(6) 0.0139(6) -0.0044(5) 0.0009(5) -0.0018(5)
C3 0.0185(7) 0.0174(7) 0.0169(6) -0.0011(5) -0.0007(5) -0.0008(5)
C4 0.0172(7) 0.0239(8) 0.0209(7) -0.0037(6) -0.0031(6) 0.0028(6)
C5 0.0145(7) 0.0310(9) 0.0249(8) -0.0058(6) 0.0016(6) -0.0052(6)
C6 0.0229(8) 0.0235(8) 0.0227(7) 0.0012(6) 0.0033(6) -0.0080(6)
C7 0.0193(7) 0.0179(7) 0.0172(6) -0.0004(5) 0.0004(5) -0.0005(6)
C8 0.0157(7) 0.0173(7) 0.0176(7) -0.0039(5) -0.0004(5) -0.0058(5)
C9 0.0224(7) 0.0216(7) 0.0197(7) -0.0040(6) -0.0004(6) -0.0007(6)
C10 0.0253(8) 0.0313(9) 0.0318(8) -0.0135(7) 0.0034(7) 0.0010(7)
C11 0.0334(9) 0.0402(10) 0.0229(8) -0.0141(7) 0.0107(7) -0.0127(8)
C12 0.0476(10) 0.0345(9) 0.0155(7) -0.0009(6) -0.0004(7) -0.0159(8)
C13 0.0306(9) 0.0223(8) 0.0207(7) -0.0005(6) -0.0054(6) -0.0047(6)
C14 0.0226(7) 0.0186(7) 0.0286(8) 0.0020(6) 0.0106(6) -0.0009(6)

loop_
_atom_type_symbol
_atom_type_description
_atom_type_scat_dispersion_real
_atom_type_scat_dispersion_imag
_atom_type_scat_source
C C 0.0181 0.0091 'International Tables Vol C Tables 4.2.6.8 and 6.1.1.4'
H H 0.0000 0.0000 'International Tables Vol C Tables 4.2.6.8 and 6.1.1.4'
N N 0.0311 0.0180 'International Tables Vol C Tables 4.2.6.8 and 6.1.1.4'
O O 0.0492 0.0322 'International Tables Vol C Tables 4.2.6.8 and 6.1.1.4'
S S 0.3331 0.5567 'International Tables Vol C Tables 4.2.6.8 and 6.1.1.4'

loop_
_geom_angle_atom_site_label_1
_geom_angle_atom_site_label_2
_geom_angle_atom_site_label_3
_geom_angle
O3 S1 O2 118.20(6)
O3 S1 N1 104.44(6)
O2 S1 N1 109.43(6)
O3 S1 C14 109.32(7)
O2 S1 C14 110.24(7)
N1 S1 C14 104.18(6)
C1 N1 C2 122.88(11)
C1 N1 S1 118.92(9)
C2 N1 S1 116.09(9)
O1 C1 N1 121.34(13)
O1 C1 C8 122.17(12)
N1 C1 C8 116.47(11)
C7 C2 C3 121.32(13)
C7 C2 N1 118.77(12)
C3 C2 N1 119.91(12)
C2 C3 C4 118.85(13)
C2 C3 H3 120.6
C4 C3 H3 120.6
C5 C4 C3 120.62(14)
C5 C4 H4 119.7
C3 C4 H4 119.7
C6 C5 C4 119.79(13)
C6 C5 H5 120.1
C4 C5 H5 120.1
C5 C6 C7 120.31(14)
C5 C6 H6 119.8
C7 C6 H6 119.8
C2 C7 C6 119.10(13)
C2 C7 H7 120.5
C6 C7 H7 120.5
C9 C8 C13 120.23(13)
C9 C8 C1 121.33(12)
C13 C8 C1 118.30(13)
C10 C9 C8 119.58(14)
C10 C9 H9 120.2
C8 C9 H9 120.2
C11 C10 C9 120.13(15)
C11 C10 H10 119.9
C9 C10 H10 119.9
C12 C11 C10 120.31(14)
C12 C11 H11 119.8
C10 C11 H11 119.8
C11 C12 C13 120.13(15)
C11 C12 H12 119.9
C13 C12 H12 119.9
C12 C13 C8 119.57(15)
C12 C13 H13 120.2
C8 C13 H13 120.2
S1 C14 H14A 109.5
S1 C14 H14B 109.5
H14A C14 H14B 109.5
S1 C14 H14C 109.5
H14A C14 H14C 109.5
H14B C14 H14C 109.5

loop_
_geom_bond_atom_site_label_1
_geom_bond_atom_site_label_2
_geom_bond_distance
S1 O3 1.4276(11)
S1 O2 1.4283(10)
S1 N1 1.7001(11)
S1 C14 1.7479(14)
O1 C1 1.2174(17)
N1 C1 1.3982(17)
N1 C2 1.4518(17)
C1 C8 1.4945(19)
C2 C7 1.3847(19)
C2 C3 1.3859(19)
C3 C4 1.389(2)
C3 H3 0.9500
C4 C5 1.389(2)
C4 H4 0.9500
C5 C6 1.383(2)
C5 H5 0.9500
C6 C7 1.394(2)
C6 H6 0.9500
C7 H7 0.9500
C8 C9 1.391(2)
C8 C13 1.392(2)
C9 C10 1.387(2)
C9 H9 0.9500
C10 C11 1.383(2)
C10 H10 0.9500
C11 C12 1.382(3)
C11 H11 0.9500
C12 C13 1.386(2)
C12 H12 0.9500
C13 H13 0.9500
C14 H14A 0.9800
C14 H14B 0.9800
C14 H14C 0.9800
